data_2236559
loop_
_publ_author_name
'Narayanan, Ponmudisettu'
'Maheswari, Shanmugavel Uma'
'Sethusankar, Krishnan'

_publ_section_title
;
 4'-(4-Chlorophenyl)-3'-(4-methoxyphenyl)-3,4-dihydro-1<i>H</i>,4'<i>H</i>-spiro[acridine-2,5'-isoxazol]-1-one
;
_journal_coeditor_code PV2592
_journal_issue 11
_journal_name_full 'Acta Crystallographica Section E'
_journal_page_first o3177
_journal_paper_doi 10.1107/S1600536812042523
_journal_volume 68
_journal_year 2012
_chemical_formula_iupac 'C28 H21 Cl N2 O3'
_chemical_formula_moiety 'C28 H21 Cl N2 O3'
_chemical_formula_sum 'C28 H21 Cl N2 O3'
_chemical_formula_weight 468.92
_chemical_name_systematic
;
4'-(4-Chlorophenyl)-3'-(4-methoxyphenyl)-3,4-dihydro-1<i>H</i>,4'<i>H</i>-
spiro[acridine-2,5'-isoxazol]-1-one
;
_space_group_IT_number 14
_symmetry_cell_setting monoclinic
_symmetry_space_group_name_Hall '-P 2yn'
_symmetry_space_group_name_H-M 'P 1 21/n 1'
_atom_sites_solution_hydrogens geom
_atom_sites_solution_primary direct
_atom_sites_solution_secondary difmap
_audit_creation_method SHELXL-97
_cell_angle_alpha 90.00
_cell_angle_beta 107.704(2)
_cell_angle_gamma 90.00
_cell_formula_units_Z 4
_cell_length_a 12.1626(4)
_cell_length_b 16.2747(6)
_cell_length_c 12.1960(4)
_cell_measurement_reflns_used 4288
_cell_measurement_temperature 293(2)
_cell_measurement_theta_max 25.49
_cell_measurement_theta_min 2.07
_cell_volume 2299.78(14)
_computing_cell_refinement 'SAINT (Bruker, 2008)'
_computing_data_collection 'APEX2 (Bruker, 2008)'
_computing_data_reduction 'SAINT (Bruker, 2008)'
_computing_molecular_graphics 'ORTEP3 (Farrugia, 1997)'
_computing_publication_material 'SHELXL-97 (Sheldrick, 2008) and  PLATON  (Spek, 2009)'
_computing_structure_refinement 'SHELXL97 (Sheldrick, 2008)'
_computing_structure_solution 'SHELXS97 (Sheldrick, 2008)'
_diffrn_ambient_temperature 293(2)
_diffrn_measured_fraction_theta_full 1.000
_diffrn_measured_fraction_theta_max 1.000
_diffrn_measurement_device_type 'Bruker Kappa APEXII CCD diffractometer'
_diffrn_measurement_method '\w & \f scans'
_diffrn_radiation_monochromator graphite
_diffrn_radiation_source 'fine-focus sealed tube'
_diffrn_radiation_type MoK\a
_diffrn_radiation_wavelength 0.71073
_diffrn_reflns_av_R_equivalents 0.0223
_diffrn_reflns_av_sigmaI/netI 0.0183
_diffrn_reflns_limit_h_max 14
_diffrn_reflns_limit_h_min -14
_diffrn_reflns_limit_k_max 12
_diffrn_reflns_limit_k_min -19
_diffrn_reflns_limit_l_max 14
_diffrn_reflns_limit_l_min -14
_diffrn_reflns_number 21438
_diffrn_reflns_theta_full 25.49
_diffrn_reflns_theta_max 25.49
_diffrn_reflns_theta_min 2.07
_exptl_absorpt_coefficient_mu 0.200
_exptl_absorpt_correction_T_max 0.951
_exptl_absorpt_correction_T_min 0.932
_exptl_absorpt_correction_type multi-scan
_exptl_absorpt_process_details '(SADABS; Bruker, 2008)'
_exptl_crystal_colour colourless
_exptl_crystal_density_diffrn 1.354
_exptl_crystal_density_method 'not measured'
_exptl_crystal_description block
_exptl_crystal_F_000 976
_exptl_crystal_size_max 0.35
_exptl_crystal_size_mid 0.30
_exptl_crystal_size_min 0.25
_refine_diff_density_max 0.164
_refine_diff_density_min -0.323
_refine_ls_extinction_method none
_refine_ls_goodness_of_fit_ref 1.040
_refine_ls_hydrogen_treatment constr
_refine_ls_matrix_type full
_refine_ls_number_parameters 308
_refine_ls_number_reflns 4288
_refine_ls_number_restraints 0
_refine_ls_restrained_S_all 1.040
_refine_ls_R_factor_all 0.0516
_refine_ls_R_factor_gt 0.0367
_refine_ls_shift/su_max 0.000
_refine_ls_shift/su_mean 0.000
_refine_ls_structure_factor_coef Fsqd
_refine_ls_weighting_details 'calc w=1/[\s^2^(Fo^2^)+(0.0500P)^2^+0.5964P] where P=(Fo^2^+2Fc^2^)/3'
_refine_ls_weighting_scheme calc
_refine_ls_wR_factor_gt 0.0955
_refine_ls_wR_factor_ref 0.1075
_reflns_number_gt 3335
_reflns_number_total 4288
_reflns_threshold_expression >2sigma(I)
_cod_data_source_file pv2592.cif
_cod_data_source_block I
_cod_original_sg_symbol_H-M 'P 21/n'
_cod_database_code 2236559
_cod_database_fobs_code 2236559

loop_
_symmetry_equiv_pos_as_xyz
'x, y, z'
'-x+1/2, y+1/2, -z+1/2'
'-x, -y, -z'
'x-1/2, -y-1/2, z-1/2'

loop_
_atom_site_type_symbol
_atom_site_label
_atom_site_fract_x
_atom_site_fract_y
_atom_site_fract_z
_atom_site_U_iso_or_equiv
_atom_site_adp_type
_atom_site_calc_flag
_atom_site_refinement_flags
_atom_site_occupancy
_atom_site_symmetry_multiplicity
C C1 0.51626(16) 0.61689(10) 0.26429(14) 0.0516(4) Uani d . 1 1
C C2 0.5366(2) 0.70100(12) 0.29072(18) 0.0739(6) Uani d . 1 1
H H2 0.5095 0.7251 0.3467 0.089 Uiso calc R 1 1
C C3 0.5955(2) 0.74654(13) 0.2347(2) 0.0889(8) Uani d . 1 1
H H3 0.6092 0.8018 0.2531 0.107 Uiso calc R 1 1
C C4 0.6362(2) 0.71204(13) 0.1497(2) 0.0869(7) Uani d . 1 1
H H4 0.6762 0.7446 0.1120 0.104 Uiso calc R 1 1
C C5 0.61798(19) 0.63173(12) 0.12133(17) 0.0660(5) Uani d . 1 1
H H5 0.6451 0.6094 0.0642 0.079 Uiso calc R 1 1
C C6 0.55787(15) 0.58187(10) 0.17851(14) 0.0482(4) Uani d . 1 1
C C7 0.54119(14) 0.49764(10) 0.15899(13) 0.0446(4) Uani d . 1 1
H H7 0.5686 0.4720 0.1043 0.054 Uiso calc R 1 1
C C8 0.48489(13) 0.45288(9) 0.21986(13) 0.0423(4) Uani d . 1 1
C C9 0.44077(14) 0.49391(10) 0.30074(14) 0.0475(4) Uani d . 1 1
C C10 0.37302(18) 0.44738(11) 0.36349(18) 0.0627(5) Uani d . 1 1
H H10A 0.2916 0.4526 0.3218 0.075 Uiso calc R 1 1
H H10B 0.3857 0.4719 0.4388 0.075 Uiso calc R 1 1
C C11 0.40392(17) 0.35664(11) 0.37858(16) 0.0567(5) Uani d . 1 1
H H11A 0.4803 0.3508 0.4333 0.068 Uiso calc R 1 1
H H11B 0.3497 0.3288 0.4100 0.068 Uiso calc R 1 1
C C12 0.40180(14) 0.31634(10) 0.26607(14) 0.0467(4) Uani d . 1 1
C C13 0.48103(15) 0.36219(10) 0.21037(14) 0.0468(4) Uani d . 1 1
C C14 0.42268(14) 0.22334(10) 0.26635(14) 0.0448(4) Uani d . 1 1
H H14 0.5013 0.2130 0.2640 0.054 Uiso calc R 1 1
C C15 0.33752(14) 0.20169(10) 0.15118(14) 0.0449(4) Uani d . 1 1
C C16 0.33480(13) 0.12310(10) 0.09231(13) 0.0435(4) Uani d . 1 1
C C17 0.26043(14) 0.10992(11) -0.01813(14) 0.0501(4) Uani d . 1 1
H H17 0.2099 0.1513 -0.0549 0.060 Uiso calc R 1 1
C C18 0.26084(16) 0.03676(12) -0.07315(16) 0.0584(5) Uani d . 1 1
H H18 0.2120 0.0296 -0.1477 0.070 Uiso calc R 1 1
C C19 0.33278(15) -0.02670(11) -0.01948(15) 0.0536(4) Uani d . 1 1
C C20 0.40733(16) -0.01496(11) 0.08936(15) 0.0540(4) Uani d . 1 1
H H20 0.4568 -0.0569 0.1262 0.065 Uiso calc R 1 1
C C21 0.40808(15) 0.05969(10) 0.14348(14) 0.0506(4) Uani d . 1 1
H H21 0.4595 0.0675 0.2167 0.061 Uiso calc R 1 1
C C22 0.3844(2) -0.16692(15) -0.0262(2) 0.0926(8) Uani d . 1 1
H H22A 0.4657 -0.1559 -0.0048 0.139 Uiso calc R 1 1
H H22B 0.3664 -0.2130 -0.0777 0.139 Uiso calc R 1 1
H H22C 0.3628 -0.1792 0.0415 0.139 Uiso calc R 1 1
C C23 0.40203(13) 0.17522(10) 0.36436(14) 0.0443(4) Uani d . 1 1
C C24 0.49351(14) 0.14896(10) 0.45562(14) 0.0499(4) Uani d . 1 1
H H24 0.5685 0.1620 0.4575 0.060 Uiso calc R 1 1
C C25 0.47519(15) 0.10362(11) 0.54396(15) 0.0548(4) Uani d . 1 1
H H25 0.5374 0.0858 0.6047 0.066 Uiso calc R 1 1
C C26 0.36501(15) 0.08517(10) 0.54149(15) 0.0516(4) Uani d . 1 1
C C27 0.27278(16) 0.11154(13) 0.45300(17) 0.0649(5) Uani d . 1 1
H H27 0.1979 0.0993 0.4525 0.078 Uiso calc R 1 1
C C28 0.29163(16) 0.15627(13) 0.36468(16) 0.0629(5) Uani d . 1 1
H H28 0.2290 0.1740 0.3043 0.075 Uiso calc R 1 1
N N1 0.45730(13) 0.57296(9) 0.32294(13) 0.0543(4) Uani d . 1 1
N N2 0.26411(13) 0.25830(9) 0.10843(13) 0.0567(4) Uani d . 1 1
O O1 0.53811(14) 0.32611(8) 0.16053(13) 0.0750(4) Uani d . 1 1
O O2 0.28725(10) 0.32714(7) 0.18368(12) 0.0614(3) Uani d . 1 1
O O3 0.32257(13) -0.09704(10) -0.08155(13) 0.0823(5) Uani d . 1 1
Cl Cl1 0.34045(5) 0.02721(3) 0.65159(4) 0.07358(18) Uani d . 1 1

loop_
_atom_site_aniso_label
_atom_site_aniso_U_11
_atom_site_aniso_U_22
_atom_site_aniso_U_33
_atom_site_aniso_U_12
_atom_site_aniso_U_13
_atom_site_aniso_U_23
C1 0.0578(10) 0.0442(9) 0.0463(9) 0.0045(8) 0.0059(8) 0.0001(7)
C2 0.1067(18) 0.0453(10) 0.0647(12) 0.0030(11) 0.0186(12) -0.0045(9)
C3 0.137(2) 0.0438(11) 0.0812(15) -0.0120(12) 0.0265(15) 0.0027(11)
C4 0.127(2) 0.0545(12) 0.0821(15) -0.0121(13) 0.0364(15) 0.0165(11)
C5 0.0846(14) 0.0557(11) 0.0584(11) 0.0003(10) 0.0227(10) 0.0138(9)
C6 0.0507(10) 0.0461(9) 0.0416(9) 0.0040(7) 0.0051(7) 0.0063(7)
C7 0.0449(9) 0.0482(9) 0.0384(8) 0.0044(7) 0.0092(7) -0.0006(7)
C8 0.0390(8) 0.0452(8) 0.0417(8) 0.0003(7) 0.0105(7) -0.0056(7)
C9 0.0452(9) 0.0477(9) 0.0496(9) 0.0029(7) 0.0143(8) -0.0076(7)
C10 0.0665(12) 0.0602(11) 0.0751(13) -0.0034(9) 0.0417(10) -0.0148(9)
C11 0.0616(11) 0.0570(10) 0.0628(11) -0.0077(9) 0.0357(9) -0.0076(9)
C12 0.0406(9) 0.0476(9) 0.0516(9) -0.0028(7) 0.0136(7) -0.0040(7)
C13 0.0507(10) 0.0457(9) 0.0468(9) -0.0013(7) 0.0190(8) -0.0074(7)
C14 0.0361(8) 0.0471(9) 0.0490(9) -0.0031(7) 0.0096(7) -0.0035(7)
C15 0.0394(9) 0.0471(9) 0.0455(9) -0.0047(7) 0.0088(7) 0.0034(7)
C16 0.0407(8) 0.0482(9) 0.0402(8) -0.0073(7) 0.0103(7) 0.0022(7)
C17 0.0426(9) 0.0595(10) 0.0442(9) -0.0054(8) 0.0071(7) 0.0054(8)
C18 0.0496(10) 0.0785(13) 0.0425(9) -0.0111(9) 0.0072(8) -0.0092(9)
C19 0.0459(10) 0.0649(11) 0.0532(10) -0.0096(8) 0.0201(8) -0.0163(8)
C20 0.0530(10) 0.0543(10) 0.0548(10) 0.0026(8) 0.0164(9) -0.0035(8)
C21 0.0498(10) 0.0554(10) 0.0409(9) 0.0001(8) 0.0054(7) -0.0026(7)
C22 0.0970(18) 0.0700(14) 0.119(2) 0.0041(13) 0.0450(16) -0.0304(14)
C23 0.0385(9) 0.0451(8) 0.0451(9) -0.0041(7) 0.0064(7) -0.0032(7)
C24 0.0374(9) 0.0579(10) 0.0500(9) -0.0025(7) 0.0068(7) -0.0049(8)
C25 0.0474(10) 0.0636(11) 0.0457(9) 0.0054(8) 0.0028(8) 0.0030(8)
C26 0.0548(11) 0.0492(9) 0.0475(9) -0.0035(8) 0.0107(8) 0.0014(7)
C27 0.0425(10) 0.0825(13) 0.0650(12) -0.0124(9) 0.0093(9) 0.0169(10)
C28 0.0406(10) 0.0816(13) 0.0578(11) -0.0067(9) 0.0020(8) 0.0187(10)
N1 0.0617(9) 0.0479(8) 0.0527(8) 0.0059(7) 0.0166(7) -0.0077(7)
N2 0.0490(9) 0.0519(8) 0.0615(9) -0.0005(7) 0.0056(7) -0.0015(7)
O1 0.1038(11) 0.0492(7) 0.0994(11) -0.0016(7) 0.0715(9) -0.0109(7)
O2 0.0469(7) 0.0501(7) 0.0803(9) 0.0050(5) 0.0088(6) -0.0060(6)
O3 0.0778(10) 0.0812(10) 0.0823(10) -0.0009(8) 0.0162(8) -0.0380(8)
Cl1 0.0750(4) 0.0798(4) 0.0645(3) -0.0019(3) 0.0190(3) 0.0220(3)

loop_
_atom_type_symbol
_atom_type_description
_atom_type_scat_dispersion_real
_atom_type_scat_dispersion_imag
_atom_type_scat_source
C C 0.0033 0.0016 'International Tables Vol C Tables 4.2.6.8 and 6.1.1.4'
H H 0.0000 0.0000 'International Tables Vol C Tables 4.2.6.8 and 6.1.1.4'
N N 0.0061 0.0033 'International Tables Vol C Tables 4.2.6.8 and 6.1.1.4'
O O 0.0106 0.0060 'International Tables Vol C Tables 4.2.6.8 and 6.1.1.4'
Cl Cl 0.1484 0.1585 'International Tables Vol C Tables 4.2.6.8 and 6.1.1.4'

loop_
_geom_angle_atom_site_label_1
_geom_angle_atom_site_label_2
_geom_angle_atom_site_label_3
_geom_angle
N1 C1 C2 118.29(17)
N1 C1 C6 122.83(15)
C2 C1 C6 118.88(18)
C3 C2 C1 120.0(2)
C3 C2 H2 120.0
C1 C2 H2 120.0
C2 C3 C4 121.1(2)
C2 C3 H3 119.4
C4 C3 H3 119.4
C5 C4 C3 120.7(2)
C5 C4 H4 119.6
C3 C4 H4 119.6
C4 C5 C6 119.9(2)
C4 C5 H5 120.0
C6 C5 H5 120.0
C7 C6 C5 123.44(17)
C7 C6 C1 117.14(15)
C5 C6 C1 119.35(16)
C8 C7 C6 120.19(15)
C8 C7 H7 119.9
C6 C7 H7 119.9
C7 C8 C9 118.93(15)
C7 C8 C13 119.96(14)
C9 C8 C13 120.80(15)
N1 C9 C8 122.28(16)
N1 C9 C10 117.66(15)
C8 C9 C10 120.06(15)
C9 C10 C11 113.61(15)
C9 C10 H10A 108.8
C11 C10 H10A 108.8
C9 C10 H10B 108.8
C11 C10 H10B 108.8
H10A C10 H10B 107.7
C12 C11 C10 112.05(15)
C12 C11 H11A 109.2
C10 C11 H11A 109.2
C12 C11 H11B 109.2
C10 C11 H11B 109.2
H11A C11 H11B 107.9
O2 C12 C11 108.75(14)
O2 C12 C13 103.51(13)
C11 C12 C13 110.57(13)
O2 C12 C14 104.06(12)
C11 C12 C14 117.92(14)
C13 C12 C14 110.82(13)
O1 C13 C8 121.04(15)
O1 C13 C12 121.54(15)
C8 C13 C12 117.42(14)
C15 C14 C23 112.46(13)
C15 C14 C12 99.30(13)
C23 C14 C12 116.44(13)
C15 C14 H14 109.4
C23 C14 H14 109.4
C12 C14 H14 109.4
N2 C15 C16 121.43(14)
N2 C15 C14 114.02(14)
C16 C15 C14 124.54(14)
C21 C16 C17 117.51(15)
C21 C16 C15 121.08(14)
C17 C16 C15 121.40(15)
C18 C17 C16 120.71(17)
C18 C17 H17 119.6
C16 C17 H17 119.6
C17 C18 C19 120.95(16)
C17 C18 H18 119.5
C19 C18 H18 119.5
O3 C19 C20 125.29(18)
O3 C19 C18 115.38(16)
C20 C19 C18 119.33(16)
C19 C20 C21 119.37(17)
C19 C20 H20 120.3
C21 C20 H20 120.3
C20 C21 C16 122.09(16)
C20 C21 H21 119.0
C16 C21 H21 119.0
O3 C22 H22A 109.5
O3 C22 H22B 109.5
H22A C22 H22B 109.5
O3 C22 H22C 109.5
H22A C22 H22C 109.5
H22B C22 H22C 109.5
C28 C23 C24 118.38(16)
C28 C23 C14 120.92(14)
C24 C23 C14 120.70(14)
C25 C24 C23 120.90(16)
C25 C24 H24 119.6
C23 C24 H24 119.6
C26 C25 C24 119.44(16)
C26 C25 H25 120.3
C24 C25 H25 120.3
C25 C26 C27 120.84(17)
C25 C26 Cl1 120.02(14)
C27 C26 Cl1 119.15(14)
C26 C27 C28 119.46(17)
C26 C27 H27 120.3
C28 C27 H27 120.3
C27 C28 C23 120.98(16)
C27 C28 H28 119.5
C23 C28 H28 119.5
C9 N1 C1 118.51(15)
C15 N2 O2 109.16(13)
N2 O2 C12 108.05(11)
C19 O3 C22 117.80(17)

loop_
_geom_bond_atom_site_label_1
_geom_bond_atom_site_label_2
_geom_bond_distance
C1 N1 1.360(2)
C1 C2 1.411(3)
C1 C6 1.413(2)
C2 C3 1.352(3)
C2 H2 0.9300
C3 C4 1.395(3)
C3 H3 0.9300
C4 C5 1.353(3)
C4 H4 0.9300
C5 C6 1.410(3)
C5 H5 0.9300
C6 C7 1.396(2)
C7 C8 1.364(2)
C7 H7 0.9300
C8 C9 1.424(2)
C8 C13 1.480(2)
C9 N1 1.317(2)
C9 C10 1.491(3)
C10 C11 1.521(3)
C10 H10A 0.9700
C10 H10B 0.9700
C11 C12 1.514(2)
C11 H11A 0.9700
C11 H11B 0.9700
C12 O2 1.460(2)
C12 C13 1.531(2)
C12 C14 1.535(2)
C13 O1 1.2053(19)
C14 C15 1.512(2)
C14 C23 1.513(2)
C14 H14 0.9800
C15 N2 1.279(2)
C15 C16 1.462(2)
C16 C21 1.382(2)
C16 C17 1.392(2)
C17 C18 1.367(3)
C17 H17 0.9300
C18 C19 1.383(3)
C18 H18 0.9300
C19 O3 1.357(2)
C19 C20 1.374(3)
C20 C21 1.381(2)
C20 H20 0.9300
C21 H21 0.9300
C22 O3 1.416(3)
C22 H22A 0.9600
C22 H22B 0.9600
C22 H22C 0.9600
C23 C28 1.379(2)
C23 C24 1.381(2)
C24 C25 1.379(2)
C24 H24 0.9300
C25 C26 1.365(3)
C25 H25 0.9300
C26 C27 1.368(3)
C26 Cl1 1.7396(18)
C27 C28 1.376(3)
C27 H27 0.9300
C28 H28 0.9300
N2 O2 1.4210(18)

loop_
_geom_hbond_atom_site_label_D
_geom_hbond_atom_site_label_H
_geom_hbond_atom_site_label_A
_geom_hbond_site_symmetry_A
_geom_hbond_distance_DH
_geom_hbond_distance_HA
_geom_hbond_distance_DA
_geom_hbond_angle_DHA
C22 H22B O1 3_655 0.96 2.54 3.351(2) 141.7

loop_
_geom_torsion_atom_site_label_1
_geom_torsion_atom_site_label_2
_geom_torsion_atom_site_label_3
_geom_torsion_atom_site_label_4
_geom_torsion
N1 C1 C2 C3 179.6(2)
C6 C1 C2 C3 -0.3(3)
C1 C2 C3 C4 0.6(4)
C2 C3 C4 C5 -0.3(4)
C3 C4 C5 C6 -0.4(4)
C4 C5 C6 C7 -176.28(19)
C4 C5 C6 C1 0.6(3)
N1 C1 C6 C7 -3.1(2)
C2 C1 C6 C7 176.80(17)
N1 C1 C6 C5 179.79(17)
C2 C1 C6 C5 -0.3(3)
C5 C6 C7 C8 178.18(16)
C1 C6 C7 C8 1.2(2)
C6 C7 C8 C9 1.8(2)
C6 C7 C8 C13 -171.81(15)
C7 C8 C9 N1 -3.4(2)
C13 C8 C9 N1 170.19(16)
C7 C8 C9 C10 176.47(16)
C13 C8 C9 C10 -10.0(2)
N1 C9 C10 C11 -152.60(17)
C8 C9 C10 C11 27.5(3)
C9 C10 C11 C12 -50.9(2)
C10 C11 C12 O2 -57.63(19)
C10 C11 C12 C13 55.4(2)
C10 C11 C12 C14 -175.68(14)
C7 C8 C13 O1 8.9(3)
C9 C8 C13 O1 -164.63(17)
C7 C8 C13 C12 -171.04(14)
C9 C8 C13 C12 15.5(2)
O2 C12 C13 O1 -101.47(19)
C11 C12 C13 O1 142.22(18)
C14 C12 C13 O1 9.6(2)
O2 C12 C13 C8 78.44(16)
C11 C12 C13 C8 -37.9(2)
C14 C12 C13 C8 -170.53(14)
O2 C12 C14 C15 21.30(15)
C11 C12 C14 C15 141.81(15)
C13 C12 C14 C15 -89.36(15)
O2 C12 C14 C23 -99.62(15)
C11 C12 C14 C23 20.9(2)
C13 C12 C14 C23 149.71(14)
C23 C14 C15 N2 109.13(17)
C12 C14 C15 N2 -14.64(18)
C23 C14 C15 C16 -69.6(2)
C12 C14 C15 C16 166.66(15)
N2 C15 C16 C21 -174.46(16)
C14 C15 C16 C21 4.1(2)
N2 C15 C16 C17 7.0(2)
C14 C15 C16 C17 -174.36(15)
C21 C16 C17 C18 -0.1(2)
C15 C16 C17 C18 178.42(16)
C16 C17 C18 C19 1.7(3)
C17 C18 C19 O3 177.97(17)
C17 C18 C19 C20 -2.0(3)
O3 C19 C20 C21 -179.31(17)
C18 C19 C20 C21 0.7(3)
C19 C20 C21 C16 0.9(3)
C17 C16 C21 C20 -1.2(3)
C15 C16 C21 C20 -179.77(16)
C15 C14 C23 C28 -36.3(2)
C12 C14 C23 C28 77.3(2)
C15 C14 C23 C24 143.45(15)
C12 C14 C23 C24 -102.91(18)
C28 C23 C24 C25 1.2(3)
C14 C23 C24 C25 -178.64(15)
C23 C24 C25 C26 -0.6(3)
C24 C25 C26 C27 -0.4(3)
C24 C25 C26 Cl1 179.40(13)
C25 C26 C27 C28 0.9(3)
Cl1 C26 C27 C28 -178.95(16)
C26 C27 C28 C23 -0.3(3)
C24 C23 C28 C27 -0.7(3)
C14 C23 C28 C27 179.10(18)
C8 C9 N1 C1 1.6(3)
C10 C9 N1 C1 -178.27(16)
C2 C1 N1 C9 -178.21(17)
C6 C1 N1 C9 1.7(3)
C16 C15 N2 O2 179.92(13)
C14 C15 N2 O2 1.2(2)
C15 N2 O2 C12 14.07(18)
C11 C12 O2 N2 -149.12(13)
C13 C12 O2 N2 93.29(14)
C14 C12 O2 N2 -22.63(16)
C20 C19 O3 C22 7.0(3)
C18 C19 O3 C22 -172.97(19)
